data_1100178
loop_
_publ_author_name
'Bromm, Lars O.'
'Laaziri, Hamid'
'Lhermitte, Fr\'ed\'eric'
'Harms, Klaus'
'Knochel, Paul'

_publ_section_title
;
 Highly Regio- and Stereoselective Thermal Migration of Organoboranes
 in Acyclic Molecules
;
_journal_coden_ASTM JACSAT
_journal_issue 41
_journal_name_full 'Journal of the American Chemical Society'
_journal_page_first 10218
_journal_page_last 10219
_journal_paper_doi 10.1021/ja001283y
_journal_volume 122
_journal_year 2000
_chemical_formula_moiety 'C25 H24 N2 O6'
_chemical_formula_sum 'C25 H24 N2 O6'
_chemical_name_systematic
;
3-(Diphenylmethyl)pent-2-yl 3,5-dinitrobenzoate
;
_space_group_IT_number 2
_symmetry_cell_setting triclinic
_symmetry_Int_Tables_number 2
_symmetry_space_group_name_Hall '-P 1'
_symmetry_space_group_name_H-M 'P -1'
_cell_angle_alpha 65.76(1)
_cell_angle_beta 86.43(1)
_cell_angle_gamma 81.31(1)
_cell_formula_units_Z 2
_cell_length_a 7.842(1)
_cell_length_b 12.127(1)
_cell_length_c 12.973(1)
_cell_volume 1112.044
_diffrn_ambient_temperature 223
_exptl_crystal_colour colorless.
_exptl_crystal_density_diffrn 1.339
_refine_ls_R_factor_gt 4.44
_refine_ls_wR_factor_gt 4.44
_cod_database_code 1100178

loop_
_symmetry_equiv_pos_site_id
_symmetry_equiv_pos_as_xyz
1 x,y,z
2 -x,-y,-z

loop_
_atom_site_label
_atom_site_type_symbol
_atom_site_fract_x
_atom_site_fract_y
_atom_site_fract_z
N1 N 0.67355(19) -0.00061(14) 0.39666(13)
N2 N 0.6714(2) 0.05984(15) 0.00114(14)
O1 O 0.25526(14) 0.38044(10) 0.20579(9)
O2 O 0.27707(18) 0.42720(11) 0.01864(10)
O3 O 0.65453(19) 0.04898(14) 0.46234(11)
O4 O 0.7457(2) -0.10485(13) 0.41925(13)
O5 O 0.7800(3) -0.03065(16) 0.02690(15)
O6 O 0.6159(2) 0.11959(15) -0.09435(12)
C1 C -0.1238(2) 0.38201(13) 0.29096(12)
C2 C 0.0174(2) 0.45807(14) 0.29297(13)
C3 C 0.1322(2) 0.49107(14) 0.18682(13)
C4 C 0.3139(2) 0.36061(14) 0.11564(13)
C5 C 0.2390(3) 0.59290(17) 0.16584(17)
C6 C -0.0654(3) 0.57211(16) 0.31121(17)
C7 C -0.1927(3) 0.66030(18) 0.2194(2)
C8 C 0.43543(19) 0.24376(14) 0.14841(13)
C9 C 0.4929(2) 0.17618(14) 0.25873(13)
C10 C 0.6064(2) 0.06980(14) 0.28108(13)
C11 C 0.6642(2) 0.02816(15) 0.19956(15)
C12 C 0.6046(2) 0.09865(15) 0.09099(14)
C13 C 0.4916(2) 0.20532(14) 0.06320(13)
C14 C -0.2305(2) 0.34629(14) 0.39924(13)
C15 C -0.4094(2) 0.36766(18) 0.39265(18)
C16 C -0.5103(3) 0.3349(2) 0.4894(2)
C17 C -0.4337(3) 0.2804(2) 0.5946(2)
C18 C -0.2580(3) 0.25975(17) 0.60288(16)
C19 C -0.1564(2) 0.29257(15) 0.50641(14)
C20 C -0.05741(19) 0.27263(13) 0.26247(12)
C21 C 0.0244(2) 0.16286(14) 0.34190(13)
C22 C 0.0895(2) 0.06751(15) 0.31223(14)
C23 C 0.0751(2) 0.07918(15) 0.20220(14)
C24 C -0.0070(2) 0.18733(15) 0.12274(13)
C25 C -0.0740(2) 0.28275(14) 0.15271(13)
H1 H -0.20390 0.43740 0.22920
H2 H 0.09260 0.40690 0.35890
H3 H 0.06070 0.51140 0.11950
H4 H 0.32120 0.59720 0.10580
H5 H 0.30040 0.57640 0.23440
H6 H 0.16360 0.67000 0.14400
H7 H -0.12570 0.54550 0.38400
H8 H 0.02660 0.61630 0.31590
H9 H -0.22340 0.73530 0.23040
H10 H -0.29560 0.62310 0.22390
H11 H -0.13980 0.67850 0.14570
H12 H 0.45580 0.20190 0.31660
H13 H 0.74060 -0.04470 0.21690
H14 H 0.45530 0.25110 -0.01160
H15 H -0.46300 0.40500 0.32140
H16 H -0.63120 0.34990 0.48320
H17 H -0.50200 0.25770 0.66020
H18 H -0.20540 0.22300 0.67450
H19 H -0.03560 0.27830 0.51350
H20 H 0.03540 0.15350 0.41690
H21 H 0.14410 -0.00590 0.36710
H22 H 0.12040 0.01460 0.18190
H23 H -0.01750 0.19630 0.04780
H24 H -0.13130 0.35520 0.09810

loop_
_atom_type_symbol
_atom_type_radius_bond
C 0.68
H 0.23
N 0.68
O 0.68
